data_4073726
loop_
_publ_author_name
'Zhu, Hongping'
'Chen, Eugene Y.-X.'

_publ_section_title
;
 Group 13 and Lanthanide Complexes Supported by Tridentate Tripodal
 Triamine Ligands:&#x00A0; Structural Diversity and Polymerization
 Catalysis
;
_journal_issue 22
_journal_name_full Organometallics
_journal_page_first 5395
_journal_paper_doi 10.1021/om700587w
_journal_volume 26
_journal_year 2007
_chemical_formula_sum 'C18 H46 Al Cl Li N3 O Si3'
_chemical_formula_weight 474.22
_chemical_name_systematic
; 
 ? 
;
_space_group_IT_number 14
_symmetry_cell_setting monoclinic
_symmetry_space_group_name_Hall '-P 2yn'
_symmetry_space_group_name_H-M 'P 1 21/n 1'
_atom_sites_solution_hydrogens geom
_atom_sites_solution_primary direct
_atom_sites_solution_secondary difmap
_audit_creation_method SHELXL-97
_cell_angle_alpha 90.00
_cell_angle_beta 92.4070(10)
_cell_angle_gamma 90.00
_cell_formula_units_Z 4
_cell_length_a 11.5500(2)
_cell_length_b 16.0631(3)
_cell_length_c 15.9430(3)
_cell_measurement_reflns_used 9959
_cell_measurement_temperature 100(2)
_cell_measurement_theta_max 32.79
_cell_measurement_theta_min 2.48
_cell_volume 2955.28(9)
_computing_cell_refinement 'Bruker SMART'
_computing_data_collection 'Bruker SMART'
_computing_data_reduction 'Bruker SAINT'
_computing_molecular_graphics 'Bruker SHELXTL'
_computing_publication_material 'Bruker SHELXTL'
_computing_structure_refinement 'SHELXL-97 (Sheldrick, 1997)'
_computing_structure_solution 'SHELXS-97 (Sheldrick, 1990)'
_diffrn_ambient_temperature 100(2)
_diffrn_measured_fraction_theta_full 0.993
_diffrn_measured_fraction_theta_max 0.993
_diffrn_measurement_device_type 'CCD area detector'
_diffrn_measurement_method 'phi and omega scans'
_diffrn_radiation_monochromator graphite
_diffrn_radiation_source 'fine-focus sealed tube'
_diffrn_radiation_type MoK\a
_diffrn_radiation_wavelength 0.71073
_diffrn_reflns_av_R_equivalents 0.0421
_diffrn_reflns_av_sigmaI/netI 0.0511
_diffrn_reflns_limit_h_max 17
_diffrn_reflns_limit_h_min -16
_diffrn_reflns_limit_k_max 24
_diffrn_reflns_limit_k_min -24
_diffrn_reflns_limit_l_max 24
_diffrn_reflns_limit_l_min -23
_diffrn_reflns_number 36805
_diffrn_reflns_theta_full 32.58
_diffrn_reflns_theta_max 32.58
_diffrn_reflns_theta_min 1.80
_exptl_absorpt_coefficient_mu 0.293
_exptl_absorpt_correction_T_max 0.9752
_exptl_absorpt_correction_T_min 0.8880
_exptl_absorpt_correction_type multi-scan
_exptl_absorpt_process_details 'SADABS, Sheldrick, 1997'
_exptl_crystal_colour colorless
_exptl_crystal_density_diffrn 1.066
_exptl_crystal_density_meas ?
_exptl_crystal_density_method 'not measured'
_exptl_crystal_description plate
_exptl_crystal_F_000 1032
_exptl_crystal_size_max 0.41
_exptl_crystal_size_mid 0.32
_exptl_crystal_size_min 0.09
_refine_diff_density_max 0.449
_refine_diff_density_min -0.312
_refine_diff_density_rms 0.061
_refine_ls_goodness_of_fit_ref 0.994
_refine_ls_hydrogen_treatment constr
_refine_ls_matrix_type full
_refine_ls_number_parameters 313
_refine_ls_number_reflns 10684
_refine_ls_number_restraints 62
_refine_ls_restrained_S_all 0.997
_refine_ls_R_factor_all 0.0765
_refine_ls_R_factor_gt 0.0446
_refine_ls_shift/su_max 0.001
_refine_ls_shift/su_mean 0.000
_refine_ls_structure_factor_coef Fsqd
_refine_ls_weighting_details 'calc w=1/[\s^2^(Fo^2^)+(0.0587P)^2^+0.4595P] where P=(Fo^2^+2Fc^2^)/3'
_refine_ls_weighting_scheme calc
_refine_ls_wR_factor_gt 0.1052
_refine_ls_wR_factor_ref 0.1209
_reflns_number_gt 7311
_reflns_number_total 10684
_reflns_threshold_expression >2sigma(I)
_cod_data_source_file om700587w-file002.cif
_cod_data_source_block 2
_cod_depositor_comments
;
The following automatic conversions were performed:

'_symmetry_cell_setting' value 'Monoclinic' changed to 'monoclinic'
according to /home/saulius/struct/CIF-dictionaries/cif_core.dic
dictionary named 'cif_core.dic' version 2.4.1 from 2010-06-29.

Automatic conversion script
Id: cif_fix_values 1715 2011-07-08 13:25:40Z adriana 

The following automatic conversions were performed:

'_exptl_crystal_density_meas' value 'not measured' was changed to '?'
- the value is perceived as not measured.

Automatic conversion script
Id: cif_fix_values 3008 2015-01-20 13:52:24Z robertas 
;
_cod_original_sg_symbol_H-M P2(1)/n
_cod_database_code 4073726

loop_
_symmetry_equiv_pos_as_xyz
'x, y, z'
'-x+1/2, y+1/2, -z+1/2'
'-x, -y, -z'
'x-1/2, -y-1/2, z-1/2'

loop_
_atom_site_label
_atom_site_type_symbol
_atom_site_fract_x
_atom_site_fract_y
_atom_site_fract_z
_atom_site_U_iso_or_equiv
_atom_site_adp_type
_atom_site_occupancy
_atom_site_symmetry_multiplicity
_atom_site_calc_flag
_atom_site_refinement_flags
_atom_site_disorder_assembly
_atom_site_disorder_group
Al1 Al 0.30314(4) 0.20385(2) 0.53487(2) 0.01774(9) Uani 1 1 d . A .
Li1 Li 0.2801(2) 0.34740(17) 0.61177(15) 0.0285(5) Uani 1 1 d . . .
Cl1 Cl 0.33802(4) 0.12229(2) 0.63928(2) 0.03214(10) Uani 1 1 d . . .
Si1 Si 0.55050(3) 0.29907(2) 0.55031(2) 0.01953(9) Uani 1 1 d . . .
Si2 Si 0.04361(4) 0.23294(3) 0.59473(3) 0.03410(12) Uani 1 1 d . . .
Si3 Si 0.29570(4) 0.06387(3) 0.38641(3) 0.02612(10) Uani 1 1 d . A .
N1 N 0.40096(10) 0.29666(7) 0.53642(6) 0.0172(2) Uani 1 1 d . A .
N2 N 0.16827(10) 0.26706(8) 0.54887(7) 0.0220(2) Uani 1 1 d . A .
N3 N 0.29701(12) 0.16109(7) 0.43020(7) 0.0241(2) Uani 1 1 d . . .
C1 C 0.35598(12) 0.35173(8) 0.46633(8) 0.0201(3) Uani 1 1 d . A .
H1A H 0.4206 0.3642 0.4294 0.024 Uiso 1 1 calc R . .
H1B H 0.3307 0.4051 0.4907 0.024 Uiso 1 1 calc R . .
C2 C 0.14534(13) 0.30507(10) 0.46357(9) 0.0266(3) Uani 1 1 d . . .
H2A H 0.1091 0.3603 0.4706 0.032 Uiso 1 1 calc R A .
H2B H 0.0890 0.2696 0.4315 0.032 Uiso 1 1 calc R . .
C3 C 0.28969(16) 0.23214(9) 0.37122(8) 0.0300(3) Uani 1 1 d . A .
H3A H 0.2326 0.2186 0.3252 0.036 Uiso 1 1 calc R . .
H3B H 0.3660 0.2395 0.3461 0.036 Uiso 1 1 calc R . .
C4 C 0.25429(12) 0.31561(8) 0.41194(8) 0.0209(3) Uani 1 1 d . A .
C5 C 0.22609(15) 0.37773(10) 0.34103(9) 0.0303(3) Uani 1 1 d . . .
H5A H 0.1568 0.3592 0.3087 0.045 Uiso 1 1 calc R A .
H5B H 0.2916 0.3810 0.3040 0.045 Uiso 1 1 calc R . .
H5C H 0.2118 0.4328 0.3650 0.045 Uiso 1 1 calc R . .
C11 C 0.62244(14) 0.25610(12) 0.45636(10) 0.0357(4) Uani 1 1 d . A .
H11A H 0.5973 0.1985 0.4468 0.053 Uiso 1 1 calc R . .
H11B H 0.7067 0.2576 0.4662 0.053 Uiso 1 1 calc R . .
H11C H 0.6009 0.2898 0.4069 0.053 Uiso 1 1 calc R . .
C12 C 0.59922(14) 0.40927(10) 0.56673(11) 0.0335(4) Uani 1 1 d . A .
H12A H 0.5612 0.4329 0.6151 0.050 Uiso 1 1 calc R . .
H12B H 0.5786 0.4421 0.5165 0.050 Uiso 1 1 calc R . .
H12C H 0.6834 0.4105 0.5772 0.050 Uiso 1 1 calc R . .
C13 C 0.59745(14) 0.23710(11) 0.64452(9) 0.0295(3) Uani 1 1 d . A .
H13A H 0.5625 0.2604 0.6943 0.044 Uiso 1 1 calc R . .
H13B H 0.6821 0.2391 0.6519 0.044 Uiso 1 1 calc R . .
H13C H 0.5725 0.1792 0.6369 0.044 Uiso 1 1 calc R . .
C21 C -0.07300(18) 0.3130(2) 0.58019(17) 0.0732(8) Uani 1 1 d . A .
H21A H -0.0427 0.3676 0.5976 0.110 Uiso 1 1 calc R . .
H21B H -0.1385 0.2982 0.6144 0.110 Uiso 1 1 calc R . .
H21C H -0.0990 0.3151 0.5209 0.110 Uiso 1 1 calc R . .
C22 C 0.07001(17) 0.21788(15) 0.70954(11) 0.0479(5) Uani 1 1 d . A .
H22A H 0.1350 0.1794 0.7194 0.072 Uiso 1 1 calc R . .
H22B H 0.0003 0.1947 0.7337 0.072 Uiso 1 1 calc R . .
H22C H 0.0886 0.2716 0.7360 0.072 Uiso 1 1 calc R . .
C23 C -0.0080(2) 0.13265(16) 0.54709(13) 0.0666(8) Uani 1 1 d . A .
H23A H 0.0490 0.0888 0.5601 0.100 Uiso 1 1 calc R . .
H23B H -0.0177 0.1391 0.4861 0.100 Uiso 1 1 calc R . .
H23C H -0.0825 0.1174 0.5701 0.100 Uiso 1 1 calc R . .
C31 C 0.15689(16) 0.04569(11) 0.32402(11) 0.0383(4) Uani 1 1 d . . .
H31A H 0.0914 0.0513 0.3607 0.057 Uiso 1 1 calc R A .
H31B H 0.1572 -0.0105 0.3001 0.057 Uiso 1 1 calc R . .
H31C H 0.1495 0.0867 0.2786 0.057 Uiso 1 1 calc R . .
C32 C 0.41676(17) 0.05145(12) 0.31297(12) 0.0445(4) Uani 1 1 d . . .
H32A H 0.4909 0.0620 0.3433 0.067 Uiso 1 1 calc R A .
H32B H 0.4067 0.0912 0.2667 0.067 Uiso 1 1 calc R . .
H32C H 0.4161 -0.0053 0.2905 0.067 Uiso 1 1 calc R . .
C33 C 0.31032(16) -0.01713(10) 0.46969(11) 0.0368(4) Uani 1 1 d . . .
H33A H 0.2467 -0.0115 0.5081 0.055 Uiso 1 1 calc R A .
H33B H 0.3845 -0.0100 0.5010 0.055 Uiso 1 1 calc R . .
H33C H 0.3074 -0.0725 0.4438 0.055 Uiso 1 1 calc R . .
O1 O 0.2665(11) 0.4385(6) 0.6857(6) 0.048(2) Uani 0.360(7) 1 d PU A 2
C6 C 0.2523(9) 0.5237(4) 0.6572(4) 0.054(2) Uani 0.360(7) 1 d PU A 2
H6A H 0.3234 0.5444 0.6317 0.065 Uiso 0.360(7) 1 calc PR A 2
H6B H 0.2326 0.5609 0.7040 0.065 Uiso 0.360(7) 1 calc PR A 2
C7 C 0.1458(7) 0.5170(5) 0.5880(3) 0.0372(16) Uani 0.360(7) 1 d PU A 2
H7A H 0.1038 0.5700 0.5851 0.056 Uiso 0.360(7) 1 calc PR A 2
H7B H 0.0930 0.4725 0.6040 0.056 Uiso 0.360(7) 1 calc PR A 2
H7C H 0.1762 0.5044 0.5329 0.056 Uiso 0.360(7) 1 calc PR A 2
C8 C 0.3208(12) 0.4337(6) 0.7674(7) 0.070(3) Uani 0.360(7) 1 d PU A 2
H8A H 0.2701 0.4597 0.8085 0.084 Uiso 0.360(7) 1 calc PR A 2
H8B H 0.3947 0.4650 0.7683 0.084 Uiso 0.360(7) 1 calc PR A 2
C9 C 0.3438(14) 0.3480(7) 0.7916(8) 0.057(4) Uani 0.360(7) 1 d PU A 2
H9A H 0.3314 0.3412 0.8517 0.086 Uiso 0.360(7) 1 calc PR A 2
H9B H 0.4242 0.3340 0.7803 0.086 Uiso 0.360(7) 1 calc PR A 2
H9C H 0.2913 0.3110 0.7593 0.086 Uiso 0.360(7) 1 calc PR A 2
O1A O 0.2646(6) 0.4291(4) 0.6956(4) 0.0581(12) Uani 0.640(7) 1 d PU A 1
C6A C 0.1906(4) 0.5051(3) 0.6824(3) 0.0606(11) Uani 0.640(7) 1 d PU A 1
H6AA H 0.1228 0.4995 0.7179 0.073 Uiso 0.640(7) 1 calc PR A 1
H6AB H 0.2357 0.5537 0.7034 0.073 Uiso 0.640(7) 1 calc PR A 1
C7A C 0.1534(10) 0.5214(6) 0.6089(7) 0.166(4) Uani 0.640(7) 1 d PU A 1
H7AA H 0.1032 0.5705 0.6097 0.250 Uiso 0.640(7) 1 calc PR A 1
H7AB H 0.1092 0.4738 0.5862 0.250 Uiso 0.640(7) 1 calc PR A 1
H7AC H 0.2190 0.5325 0.5734 0.250 Uiso 0.640(7) 1 calc PR A 1
C8A C 0.2890(5) 0.4152(5) 0.7808(4) 0.0677(16) Uani 0.640(7) 1 d PU A 1
H8AA H 0.2158 0.4115 0.8108 0.081 Uiso 0.640(7) 1 calc PR A 1
H8AB H 0.3351 0.4621 0.8049 0.081 Uiso 0.640(7) 1 calc PR A 1
C9A C 0.3561(8) 0.3351(6) 0.7915(5) 0.073(2) Uani 0.640(7) 1 d PU A 1
H9AA H 0.3849 0.3299 0.8500 0.109 Uiso 0.640(7) 1 calc PR A 1
H9AB H 0.4217 0.3355 0.7545 0.109 Uiso 0.640(7) 1 calc PR A 1
H9AC H 0.3053 0.2879 0.7771 0.109 Uiso 0.640(7) 1 calc PR A 1

loop_
_atom_site_aniso_label
_atom_site_aniso_U_11
_atom_site_aniso_U_22
_atom_site_aniso_U_33
_atom_site_aniso_U_23
_atom_site_aniso_U_13
_atom_site_aniso_U_12
Al1 0.0222(2) 0.01474(19) 0.01618(17) 0.00264(13) -0.00040(14) -0.00406(15)
Li1 0.0307(14) 0.0294(14) 0.0258(12) -0.0069(10) 0.0051(10) -0.0015(11)
Cl1 0.0404(2) 0.02828(19) 0.02729(17) 0.01457(14) -0.00426(15) -0.00702(16)
Si1 0.01818(18) 0.01930(18) 0.02102(17) 0.00227(13) -0.00034(13) -0.00134(14)
Si2 0.0216(2) 0.0519(3) 0.0289(2) 0.00359(19) 0.00155(16) -0.0128(2)
Si3 0.0320(2) 0.01647(19) 0.0298(2) -0.00560(14) 0.00006(16) -0.00185(16)
N1 0.0190(5) 0.0150(5) 0.0176(5) 0.0031(4) -0.0010(4) -0.0026(4)
N2 0.0192(5) 0.0253(6) 0.0213(5) 0.0015(4) -0.0001(4) -0.0037(5)
N3 0.0394(7) 0.0133(5) 0.0194(5) 0.0008(4) -0.0013(5) -0.0032(5)
C1 0.0216(6) 0.0157(6) 0.0227(6) 0.0045(5) -0.0015(5) -0.0030(5)
C2 0.0217(7) 0.0276(8) 0.0298(7) 0.0074(6) -0.0068(5) -0.0033(6)
C3 0.0544(10) 0.0196(7) 0.0159(6) -0.0002(5) -0.0003(6) -0.0031(7)
C4 0.0287(7) 0.0163(6) 0.0171(5) 0.0036(4) -0.0039(5) -0.0044(5)
C5 0.0433(9) 0.0219(7) 0.0246(6) 0.0071(5) -0.0098(6) -0.0049(7)
C11 0.0279(8) 0.0508(11) 0.0286(7) -0.0019(7) 0.0052(6) 0.0072(8)
C12 0.0250(8) 0.0254(8) 0.0494(9) 0.0042(7) -0.0058(7) -0.0077(6)
C13 0.0251(7) 0.0336(8) 0.0294(7) 0.0061(6) -0.0041(6) 0.0004(6)
C21 0.0232(10) 0.114(2) 0.0832(17) 0.0297(16) 0.0157(10) 0.0107(12)
C22 0.0342(10) 0.0801(16) 0.0302(8) 0.0030(9) 0.0114(7) -0.0085(10)
C23 0.0674(15) 0.0851(18) 0.0475(11) -0.0033(11) 0.0054(10) -0.0576(14)
C31 0.0453(10) 0.0293(9) 0.0395(9) -0.0111(7) -0.0081(7) -0.0028(8)
C32 0.0475(11) 0.0372(10) 0.0495(10) -0.0168(8) 0.0120(8) -0.0025(8)
C33 0.0411(10) 0.0161(7) 0.0526(10) 0.0023(6) -0.0059(8) -0.0015(7)
O1 0.089(5) 0.025(2) 0.030(3) -0.003(2) -0.020(3) 0.022(3)
C6 0.091(5) 0.028(3) 0.045(3) -0.002(2) 0.004(3) 0.007(3)
C7 0.056(4) 0.032(3) 0.024(2) -0.0097(18) 0.0136(19) 0.027(3)
C8 0.121(8) 0.037(3) 0.048(4) -0.011(3) -0.039(5) 0.014(5)
C9 0.090(10) 0.033(3) 0.045(5) 0.014(3) -0.043(6) -0.014(4)
O1A 0.061(3) 0.065(3) 0.050(2) -0.0405(17) 0.0215(18) -0.0115(18)
C6A 0.066(2) 0.046(2) 0.072(2) -0.0369(16) 0.0364(19) -0.0169(17)
C7A 0.212(10) 0.121(8) 0.163(6) 0.072(6) -0.033(7) -0.024(6)
C8A 0.049(2) 0.107(4) 0.047(2) -0.049(2) 0.0123(16) -0.014(2)
C9A 0.044(3) 0.123(6) 0.052(3) -0.030(3) 0.002(2) -0.009(3)

loop_
_atom_type_symbol
_atom_type_description
_atom_type_scat_dispersion_real
_atom_type_scat_dispersion_imag
_atom_type_scat_source
C C 0.0033 0.0016 'International Tables Vol C Tables 4.2.6.8 and 6.1.1.4'
H H 0.0000 0.0000 'International Tables Vol C Tables 4.2.6.8 and 6.1.1.4'
Li Li -0.0003 0.0001 'International Tables Vol C Tables 4.2.6.8 and 6.1.1.4'
N N 0.0061 0.0033 'International Tables Vol C Tables 4.2.6.8 and 6.1.1.4'
O O 0.0106 0.0060 'International Tables Vol C Tables 4.2.6.8 and 6.1.1.4'
Al Al 0.0645 0.0514 'International Tables Vol C Tables 4.2.6.8 and 6.1.1.4'
Si Si 0.0817 0.0704 'International Tables Vol C Tables 4.2.6.8 and 6.1.1.4'
Cl Cl 0.1484 0.1585 'International Tables Vol C Tables 4.2.6.8 and 6.1.1.4'

loop_
_geom_angle_atom_site_label_1
_geom_angle_atom_site_label_2
_geom_angle_atom_site_label_3
_geom_angle
N3 Al1 N1 108.43(5)
N3 Al1 N2 108.36(6)
N1 Al1 N2 94.07(5)
N3 Al1 Cl1 118.99(4)
N1 Al1 Cl1 112.53(4)
N2 Al1 Cl1 111.56(4)
N3 Al1 Li1 139.86(7)
N1 Al1 Li1 50.79(7)
N2 Al1 Li1 51.01(7)
Cl1 Al1 Li1 101.14(6)
O1A Li1 O1 6.7(4)
O1A Li1 N1 141.2(3)
O1 Li1 N1 138.6(4)
O1A Li1 N2 134.9(3)
O1 Li1 N2 136.3(4)
N1 Li1 N2 83.91(10)
O1A Li1 C1 132.9(2)
O1 Li1 C1 126.5(4)
N1 Li1 C1 36.64(6)
N2 Li1 C1 78.68(9)
O1A Li1 Al1 162.6(2)
O1 Li1 Al1 169.2(3)
N1 Li1 Al1 45.02(6)
N2 Li1 Al1 45.29(6)
C1 Li1 Al1 63.15(6)
N1 Si1 C13 110.23(6)
N1 Si1 C12 109.34(7)
C13 Si1 C12 108.47(7)
N1 Si1 C11 111.26(7)
C13 Si1 C11 108.88(8)
C12 Si1 C11 108.61(8)
N2 Si2 C22 110.62(7)
N2 Si2 C23 111.00(9)
C22 Si2 C23 108.94(11)
N2 Si2 C21 109.72(9)
C22 Si2 C21 107.41(11)
C23 Si2 C21 109.06(13)
N3 Si3 C33 110.37(7)
N3 Si3 C32 111.01(8)
C33 Si3 C32 108.90(9)
N3 Si3 C31 110.59(7)
C33 Si3 C31 108.64(8)
C32 Si3 C31 107.24(9)
C1 N1 Si1 113.21(8)
C1 N1 Al1 105.66(8)
Si1 N1 Al1 128.17(7)
C1 N1 Li1 88.80(11)
Si1 N1 Li1 128.05(9)
Al1 N1 Li1 84.19(9)
C2 N2 Si2 113.11(9)
C2 N2 Al1 103.13(9)
Si2 N2 Al1 125.94(7)
C2 N2 Li1 105.62(11)
Si2 N2 Li1 120.61(9)
Al1 N2 Li1 83.70(9)
C3 N3 Si3 116.47(9)
C3 N3 Al1 107.06(9)
Si3 N3 Al1 136.46(7)
N1 C1 C4 115.36(10)
N1 C1 Li1 54.56(9)
C4 C1 Li1 102.79(10)
N2 C2 C4 114.25(11)
N3 C3 C4 114.19(11)
C5 C4 C2 108.21(12)
C5 C4 C1 107.63(11)
C2 C4 C1 111.11(11)
C5 C4 C3 107.79(11)
C2 C4 C3 111.33(12)
C1 C4 C3 110.61(12)
C8 O1 C6 112.3(9)
C8 O1 Li1 118.9(6)
C6 O1 Li1 123.1(6)
O1 C6 C7 103.0(7)
O1 C8 C9 111.4(9)
C8A O1A C6A 111.0(5)
C8A O1A Li1 123.9(4)
C6A O1A Li1 122.4(4)
C7A C6A O1A 118.1(6)
O1A C8A C9A 109.2(5)

loop_
_geom_bond_atom_site_label_1
_geom_bond_atom_site_label_2
_geom_bond_distance
Al1 N3 1.8032(12)
Al1 N1 1.8701(11)
Al1 N2 1.8805(13)
Al1 Cl1 2.1433(5)
Al1 Li1 2.630(3)
Li1 O1A 1.887(6)
Li1 O1 1.891(11)
Li1 N1 2.049(3)
Li1 N2 2.057(3)
Li1 C1 2.514(3)
Si1 N1 1.7326(12)
Si1 C13 1.8635(15)
Si1 C12 1.8725(16)
Si1 C11 1.8748(16)
Si2 N2 1.7311(12)
Si2 C22 1.8587(18)
Si2 C23 1.868(2)
Si2 C21 1.869(2)
Si3 N3 1.7105(12)
Si3 C33 1.8615(17)
Si3 C32 1.8717(19)
Si3 C31 1.8737(17)
N1 C1 1.5008(16)
N2 C2 1.5039(17)
N3 C3 1.4789(18)
C1 C4 1.5435(19)
C2 C4 1.542(2)
C3 C4 1.552(2)
C4 C5 1.5325(18)
O1 C8 1.423(12)
O1 C6 1.448(10)
C6 C7 1.622(11)
C8 C9 1.450(13)
O1A C8A 1.393(8)
O1A C6A 1.500(7)
C6A C7A 1.258(9)
C8A C9A 1.508(10)
